data_7049096
loop_
_publ_author_name
'Banerjee, Sumanta'
'Ankur, ?'
'Andrews, Alex P.'
'Varghese, Babu'
'Venugopal, Ajay'

_publ_section_title
;
 Amidomagnesium cations.
;
_journal_issue 21
_journal_name_full 'Dalton transactions (Cambridge, England : 2003)'
_journal_page_first 7313
_journal_page_last 7319
_journal_paper_doi 10.1039/c8dt05095c
_journal_volume 48
_journal_year 2019
_chemical_formula_moiety 'C48 H66 B Cl8 K N4 O3'
_chemical_formula_sum 'C48 H66 B Cl8 K N4 O3'
_chemical_formula_weight 1080.55
_space_group_crystal_system monoclinic
_space_group_IT_number 14
_space_group_name_Hall '-P 2ybc'
_space_group_name_H-M_alt 'P 1 21/c 1'
_symmetry_space_group_name_Hall '-P 2ybc'
_symmetry_space_group_name_H-M 'P 1 21/c 1'
_atom_sites_solution_hydrogens geom
_audit_creation_method SHELXL-2017/1
_audit_update_record
;
2019-02-18 deposited with the CCDC.    2019-02-21 downloaded from the CCDC.
;
_cell_angle_alpha 90
_cell_angle_beta 93.480(2)
_cell_angle_gamma 90
_cell_formula_units_Z 4
_cell_length_a 17.9339(14)
_cell_length_b 12.3687(9)
_cell_length_c 24.6000(19)
_cell_measurement_reflns_used 8673
_cell_measurement_temperature 150(2)
_cell_measurement_theta_max 19.28
_cell_measurement_theta_min 2.28
_cell_volume 5446.7(7)
_computing_cell_refinement 'APEX3/SAINT (Bruker, 2016)'
_computing_data_collection 'APEX3 (Bruker, 2016)'
_computing_data_reduction 'SAINT/XPREP (Bruker, 2016)'
_computing_molecular_graphics 'ORTEP3 (Farrugia, 1997) and Mercury (Bruno et al., 2002)'
_computing_publication_material 'SHELXL-2014 (Sheldrick, 2014)'
_computing_structure_refinement 'SHELXL-2017/1 (Sheldrick, 2017)'
_computing_structure_solution 'SHELXT 2014/5 (Sheldrick, 2014)'
_diffrn_ambient_temperature 150(2)
_diffrn_measured_fraction_theta_full 0.999
_diffrn_measured_fraction_theta_max 0.999
_diffrn_measurement_device_type 'Bruker kappa Apex2 CCD Diffractometer'
_diffrn_measurement_method '\w and \f scan'
_diffrn_radiation_type MoK\a
_diffrn_radiation_wavelength 0.71073
_diffrn_reflns_av_R_equivalents 0.0722
_diffrn_reflns_av_unetI/netI 0.0590
_diffrn_reflns_Laue_measured_fraction_full 0.999
_diffrn_reflns_Laue_measured_fraction_max 0.999
_diffrn_reflns_limit_h_max 21
_diffrn_reflns_limit_h_min -21
_diffrn_reflns_limit_k_max 14
_diffrn_reflns_limit_k_min -14
_diffrn_reflns_limit_l_max 29
_diffrn_reflns_limit_l_min -27
_diffrn_reflns_number 70135
_diffrn_reflns_point_group_measured_fraction_full 0.999
_diffrn_reflns_point_group_measured_fraction_max 0.999
_diffrn_reflns_theta_full 25.000
_diffrn_reflns_theta_max 25.000
_diffrn_reflns_theta_min 1.659
_diffrn_source 'Sealed tube'
_exptl_absorpt_coefficient_mu 0.532
_exptl_absorpt_correction_T_max 0.924
_exptl_absorpt_correction_T_min 0.878
_exptl_absorpt_correction_type multi-scan
_exptl_absorpt_process_details 'SADABS (Bruker,2016)'
_exptl_crystal_colour colourless
_exptl_crystal_density_diffrn 1.318
_exptl_crystal_description block
_exptl_crystal_F_000 2264
_exptl_crystal_size_max 0.250
_exptl_crystal_size_mid 0.250
_exptl_crystal_size_min 0.150
_refine_diff_density_max 1.379
_refine_diff_density_min -0.703
_refine_diff_density_rms 0.115
_refine_ls_extinction_method none
_refine_ls_goodness_of_fit_ref 1.495
_refine_ls_hydrogen_treatment constr
_refine_ls_matrix_type full
_refine_ls_number_parameters 852
_refine_ls_number_reflns 9584
_refine_ls_number_restraints 1849
_refine_ls_restrained_S_all 1.426
_refine_ls_R_factor_all 0.2080
_refine_ls_R_factor_gt 0.1354
_refine_ls_shift/su_max 0.005
_refine_ls_shift/su_mean 0.000
_refine_ls_structure_factor_coef Fsqd
_refine_ls_weighting_details 'w=1/[\s^2^(Fo^2^)+(0.2000P)^2^] where P=(Fo^2^+2Fc^2^)/3'
_refine_ls_weighting_scheme calc
_refine_ls_wR_factor_gt 0.3875
_refine_ls_wR_factor_ref 0.4385
_reflns_Friedel_coverage 0.000
_reflns_number_gt 4985
_reflns_number_total 9584
_reflns_threshold_expression 'I > 2\s(I)'
_cod_data_source_file c8dt05095c2.cif
_cod_data_source_block Compound6
_cod_depositor_comments 'Adding full bibliography for 7049090--7049096.cif.'
_cod_database_code 7049096
_shelx_shelxl_version_number 2017/1
_shelx_space_group_comment
;
The symmetry employed for this shelxl refinement is uniquely defined
by the following loop, which should always be used as a source of
symmetry information in preference to the above space-group names.
They are only intended as comments.
;
_shelx_estimated_absorpt_t_min 0.878
_shelx_estimated_absorpt_t_max 0.924

loop_
_space_group_symop_operation_xyz
'x, y, z'
'-x, y+1/2, -z+1/2'
'-x, -y, -z'
'x, -y-1/2, z-1/2'

loop_
_atom_site_label
_atom_site_type_symbol
_atom_site_fract_x
_atom_site_fract_y
_atom_site_fract_z
_atom_site_U_iso_or_equiv
_atom_site_adp_type
_atom_site_occupancy
_atom_site_site_symmetry_order
_atom_site_calc_flag
_atom_site_refinement_flags_posn
_atom_site_refinement_flags_adp
_atom_site_refinement_flags_occupancy
_atom_site_disorder_assembly
_atom_site_disorder_group
C1 C 0.8088(4) 0.2851(6) 0.5949(3) 0.051(2) Uani 1 1 d . . . . .
C2 C 0.8337(5) 0.3907(6) 0.6088(3) 0.059(2) Uani 1 1 d . . . . .
H2 H 0.817939 0.424772 0.640785 0.071 Uiso 1 1 calc R U . . .
C3 C 0.8808(5) 0.4436(7) 0.5758(4) 0.071(3) Uani 1 1 d . . . . .
C4 C 0.9039(5) 0.4020(7) 0.5280(4) 0.070(3) Uani 1 1 d . . . . .
H4 H 0.936303 0.440852 0.505880 0.084 Uiso 1 1 calc R U . . .
C5 C 0.8772(6) 0.2999(7) 0.5135(3) 0.068(2) Uani 1 1 d . . . . .
C6 C 0.8306(5) 0.2427(6) 0.5462(3) 0.056(2) Uani 1 1 d . . . . .
H6 H 0.813309 0.173120 0.534963 0.067 Uiso 1 1 calc R U . . .
C7 C 0.6671(5) 0.2855(7) 0.6082(4) 0.065(2) Uani 1 1 d . . . . .
C8 C 0.6376(5) 0.3753(7) 0.6362(4) 0.068(2) Uani 1 1 d . . . . .
H8 H 0.660633 0.394884 0.670605 0.082 Uiso 1 1 calc R U . . .
C9 C 0.5783(5) 0.4344(7) 0.6163(5) 0.079(3) Uani 1 1 d . . . . .
C10 C 0.5425(7) 0.4055(12) 0.5665(6) 0.119(5) Uani 1 1 d . . . . .
H10 H 0.500372 0.445280 0.552282 0.142 Uiso 1 1 calc R U . . .
C11 C 0.5690(7) 0.3176(10) 0.5377(6) 0.109(5) Uani 1 1 d . . . . .
C12 C 0.6295(6) 0.2593(7) 0.5591(4) 0.082(3) Uani 1 1 d . . . . .
H12 H 0.645946 0.198617 0.539364 0.099 Uiso 1 1 calc R U . . .
C13 C 0.7472(5) 0.0946(6) 0.6204(3) 0.0511(19) Uani 1 1 d . . . . .
C14 C 0.6860(5) 0.0283(7) 0.6101(3) 0.070(3) Uani 1 1 d . . . . .
H14 H 0.637770 0.060233 0.606243 0.083 Uiso 1 1 calc R U . . .
C15 C 0.6921(6) -0.0824(7) 0.6050(4) 0.071(3) Uani 1 1 d . . . . .
C16 C 0.7588(6) -0.1334(7) 0.6097(3) 0.072(3) Uani 1 1 d . . . . .
H16 H 0.762247 -0.209557 0.605631 0.087 Uiso 1 1 calc R U . . .
C17 C 0.8223(5) -0.0705(7) 0.6207(4) 0.069(2) Uani 1 1 d . . . . .
C18 C 0.8180(5) 0.0392(6) 0.6251(3) 0.067(2) Uani 1 1 d . . . . .
H18 H 0.862607 0.079964 0.631350 0.081 Uiso 1 1 calc R U . . .
C19 C 0.7594(5) 0.2382(5) 0.6961(3) 0.050(2) Uani 1 1 d . . . . .
C20 C 0.7016(5) 0.2215(6) 0.7307(4) 0.060(2) Uani 1 1 d . . . . .
H20 H 0.653076 0.206142 0.715015 0.072 Uiso 1 1 calc R U . . .
C21 C 0.7119(6) 0.2264(6) 0.7870(3) 0.060(2) Uani 1 1 d . . . . .
C22 C 0.7799(6) 0.2463(7) 0.8119(4) 0.069(2) Uani 1 1 d . . . . .
H22 H 0.785977 0.250438 0.850460 0.083 Uiso 1 1 calc R U . . .
C23 C 0.8379(6) 0.2599(7) 0.7815(4) 0.070(3) Uani 1 1 d . . . . .
C24 C 0.8283(5) 0.2578(6) 0.7222(3) 0.063(2) Uani 1 1 d . . . . .
H24 H 0.870260 0.270133 0.701260 0.075 Uiso 1 1 calc R U . . .
Cl1 Cl 0.90980(17) 0.57533(19) 0.59358(12) 0.0990(10) Uani 1 1 d . . . . .
Cl2 Cl 0.9022(2) 0.2453(2) 0.45257(11) 0.1047(10) Uani 1 1 d . . . . .
Cl3 Cl 0.54797(18) 0.5490(3) 0.65042(16) 0.1206(12) Uani 1 1 d . . . . .
Cl4 Cl 0.5240(3) 0.2863(3) 0.4770(2) 0.191(3) Uani 1 1 d . . . . .
Cl5 Cl 0.61397(18) -0.1623(2) 0.59235(15) 0.1184(12) Uani 1 1 d . . . . .
Cl6 Cl 0.90983(16) -0.13357(19) 0.62775(14) 0.1003(10) Uani 1 1 d . . . . .
Cl7 Cl 0.63621(17) 0.2043(2) 0.82836(12) 0.0980(10) Uani 1 1 d . . . . .
Cl8 Cl 0.92598(18) 0.2836(3) 0.80998(11) 0.1046(11) Uani 1 1 d . . . . .
B1 B 0.7446(5) 0.2264(6) 0.6299(4) 0.051(2) Uani 1 1 d . . . . .
C25 C 0.8781(9) 0.4988(11) 0.3697(6) 0.153(5) Uani 0.545(10) 1 d D U P A 1
H25A H 0.827338 0.474812 0.376316 0.230 Uiso 0.545(10) 1 calc R U P A 1
H25B H 0.906039 0.438731 0.354835 0.230 Uiso 0.545(10) 1 calc R U P A 1
H25C H 0.903261 0.522806 0.404118 0.230 Uiso 0.545(10) 1 calc R U P A 1
C26 C 0.8407(14) 0.5459(16) 0.2767(6) 0.098(6) Uani 0.545(10) 1 d D U P A 1
H26A H 0.837187 0.603531 0.249317 0.147 Uiso 0.545(10) 1 calc R U P A 1
H26B H 0.872310 0.487531 0.264182 0.147 Uiso 0.545(10) 1 calc R U P A 1
H26C H 0.790625 0.517710 0.282216 0.147 Uiso 0.545(10) 1 calc R U P A 1
C27 C 0.9532(10) 0.6251(15) 0.3210(10) 0.142(5) Uani 0.545(10) 1 d D U P A 1
H27A H 0.970669 0.582245 0.290229 0.171 Uiso 0.545(10) 1 calc R U P A 1
H27B H 0.984740 0.604579 0.353782 0.171 Uiso 0.545(10) 1 calc R U P A 1
C28 C 0.9680(16) 0.7436(15) 0.3092(10) 0.134(4) Uani 0.545(10) 1 d D U P A 1
H28A H 1.021560 0.757354 0.319016 0.160 Uiso 0.545(10) 1 calc R U P A 1
H28B H 0.960474 0.753963 0.269387 0.160 Uiso 0.545(10) 1 calc R U P A 1
C29 C 0.9642(14) 0.8598(18) 0.3899(9) 0.133(4) Uani 0.545(10) 1 d D U P A 1
H29A H 1.014612 0.888634 0.384198 0.160 Uiso 0.545(10) 1 calc R U P A 1
H29B H 0.969565 0.795713 0.413952 0.160 Uiso 0.545(10) 1 calc R U P A 1
C30 C 0.9168(14) 0.9459(17) 0.4160(11) 0.131(4) Uani 0.545(10) 1 d D U P A 1
H30A H 0.946463 0.988205 0.443771 0.158 Uiso 0.545(10) 1 calc R U P A 1
H30B H 0.893443 0.995650 0.388372 0.158 Uiso 0.545(10) 1 calc R U P A 1
C31 C 0.9046(18) 0.800(2) 0.4769(15) 0.142(7) Uani 0.545(10) 1 d D U P A 1
H31A H 0.942333 0.839965 0.499123 0.213 Uiso 0.545(10) 1 calc R U P A 1
H31B H 0.929403 0.747016 0.454285 0.213 Uiso 0.545(10) 1 calc R U P A 1
H31C H 0.871439 0.761699 0.500693 0.213 Uiso 0.545(10) 1 calc R U P A 1
C32 C 0.8206(17) 0.948(2) 0.4782(13) 0.140(8) Uani 0.545(10) 1 d D U P A 1
H32A H 0.790159 1.000322 0.456698 0.211 Uiso 0.545(10) 1 calc R U P A 1
H32B H 0.788191 0.904393 0.500242 0.211 Uiso 0.545(10) 1 calc R U P A 1
H32C H 0.857239 0.986543 0.502109 0.211 Uiso 0.545(10) 1 calc R U P A 1
C33 C 0.9168(13) 0.9283(17) 0.3009(9) 0.133(4) Uani 0.545(10) 1 d D U P A 1
H33A H 0.897795 0.988193 0.322897 0.159 Uiso 0.545(10) 1 calc R U P A 1
H33B H 0.966513 0.949584 0.289097 0.159 Uiso 0.545(10) 1 calc R U P A 1
C34 C 0.8650(11) 0.911(2) 0.2520(9) 0.125(4) Uani 0.545(10) 1 d D U P A 1
H34A H 0.866048 0.977106 0.229247 0.150 Uiso 0.545(10) 1 calc R U P A 1
H34B H 0.885131 0.851276 0.230546 0.150 Uiso 0.545(10) 1 calc R U P A 1
C35 C 0.7585(13) 0.845(2) 0.2094(8) 0.102(6) Uani 0.545(10) 1 d D U P A 1
H35A H 0.745678 0.904552 0.184464 0.152 Uiso 0.545(10) 1 calc R U P A 1
H35B H 0.713505 0.802225 0.215240 0.152 Uiso 0.545(10) 1 calc R U P A 1
H35C H 0.795798 0.798284 0.193541 0.152 Uiso 0.545(10) 1 calc R U P A 1
C36 C 0.7519(16) 0.9854(16) 0.2684(10) 0.136(5) Uani 0.545(10) 1 d D U P A 1
C37 C 0.6969(19) 0.6536(14) 0.4874(7) 0.119(5) Uani 0.545(10) 1 d D U P A 1
H37A H 0.650877 0.692976 0.495639 0.143 Uiso 0.545(10) 1 calc R U P A 1
H37B H 0.740395 0.698798 0.499276 0.143 Uiso 0.545(10) 1 calc R U P A 1
C38 C 0.7003(19) 0.5490(15) 0.5171(6) 0.114(4) Uani 0.545(10) 1 d D U P A 1
H38A H 0.653868 0.537041 0.536022 0.137 Uiso 0.545(10) 1 calc R U P A 1
H38B H 0.743217 0.548167 0.544400 0.137 Uiso 0.545(10) 1 calc R U P A 1
C39 C 0.7096(18) 0.4623(12) 0.4741(8) 0.118(4) Uani 0.545(10) 1 d D U P A 1
H39A H 0.762334 0.439195 0.473276 0.142 Uiso 0.545(10) 1 calc R U P A 1
H39B H 0.678155 0.398341 0.480720 0.142 Uiso 0.545(10) 1 calc R U P A 1
C40 C 0.6836(19) 0.5188(15) 0.4216(7) 0.109(4) Uani 0.545(10) 1 d D U P A 1
H40A H 0.711555 0.491279 0.391001 0.130 Uiso 0.545(10) 1 calc R U P A 1
H40B H 0.629700 0.505327 0.413222 0.130 Uiso 0.545(10) 1 calc R U P A 1
C41 C 0.6509(12) 0.5807(19) 0.2513(11) 0.123(5) Uani 0.545(10) 1 d D U P A 1
H41A H 0.686400 0.524969 0.265794 0.148 Uiso 0.545(10) 1 calc R U P A 1
H41B H 0.668548 0.608618 0.216653 0.148 Uiso 0.545(10) 1 calc R U P A 1
C42 C 0.5722(13) 0.5328(15) 0.2423(13) 0.124(4) Uani 0.545(10) 1 d D U P A 1
H42A H 0.560209 0.483022 0.272051 0.149 Uiso 0.545(10) 1 calc R U P A 1
H42B H 0.565542 0.494672 0.206925 0.149 Uiso 0.545(10) 1 calc R U P A 1
C43 C 0.5251(11) 0.638(2) 0.2429(13) 0.123(4) Uani 0.545(10) 1 d D U P A 1
H43A H 0.521586 0.672382 0.206556 0.148 Uiso 0.545(10) 1 calc R U P A 1
H43B H 0.474034 0.622631 0.254165 0.148 Uiso 0.545(10) 1 calc R U P A 1
C44 C 0.5673(11) 0.707(2) 0.2838(12) 0.126(4) Uani 0.545(10) 1 d D U P A 1
H44A H 0.566473 0.783431 0.271134 0.151 Uiso 0.545(10) 1 calc R U P A 1
H44B H 0.543489 0.704314 0.319024 0.151 Uiso 0.545(10) 1 calc R U P A 1
C45 C 0.589(2) 0.864(2) 0.4160(17) 0.171(6) Uani 0.545(10) 1 d D U P A 1
H45A H 0.603023 0.799782 0.438594 0.205 Uiso 0.545(10) 1 calc R U P A 1
H45B H 0.546245 0.842695 0.390417 0.205 Uiso 0.545(10) 1 calc R U P A 1
C46 C 0.5655(18) 0.954(2) 0.4517(13) 0.170(6) Uani 0.545(10) 1 d D U P A 1
H46A H 0.574494 0.934754 0.490565 0.204 Uiso 0.545(10) 1 calc R U P A 1
H46B H 0.511806 0.970637 0.444562 0.204 Uiso 0.545(10) 1 calc R U P A 1
C47 C 0.6122(19) 1.0496(18) 0.4379(12) 0.176(6) Uani 0.545(10) 1 d D U P A 1
H47A H 0.653762 1.060644 0.465742 0.211 Uiso 0.545(10) 1 calc R U P A 1
H47B H 0.581707 1.116322 0.434899 0.211 Uiso 0.545(10) 1 calc R U P A 1
C48 C 0.642(2) 1.018(2) 0.3823(12) 0.170(6) Uani 0.545(10) 1 d D U P A 1
H48A H 0.605385 1.037745 0.352115 0.204 Uiso 0.545(10) 1 calc R U P A 1
H48B H 0.689834 1.054945 0.376758 0.204 Uiso 0.545(10) 1 calc R U P A 1
N1 N 0.9248(9) 0.8287(14) 0.3356(8) 0.130(4) Uani 0.545(10) 1 d D U P A 1
N2 N 0.8745(6) 0.5908(8) 0.3299(4) 0.129(3) Uani 0.545(10) 1 d D U P A 1
N3 N 0.8599(12) 0.8764(19) 0.4411(9) 0.138(5) Uani 0.545(10) 1 d D U P A 1
N4 N 0.7885(10) 0.8870(15) 0.2606(7) 0.123(4) Uani 0.545(10) 1 d D U P A 1
O1 O 0.6971(11) 0.6336(11) 0.4291(6) 0.110(4) Uani 0.545(10) 1 d D U P A 1
O2 O 0.6450(5) 0.6690(7) 0.2909(3) 0.123(2) Uani 0.545(10) 1 d D U P A 1
O3 O 0.6521(15) 0.900(2) 0.3855(11) 0.162(6) Uani 0.545(10) 1 d D U P A 1
K1 K 0.7694(4) 0.7613(7) 0.3572(4) 0.056(2) Uani 0.545(10) 1 d D U P A 1
C25' C 0.8781(9) 0.4988(11) 0.3697(6) 0.153(5) Uani 0.455(10) 1 d D U P A 2
H25D H 0.876977 0.527300 0.406864 0.230 Uiso 0.455(10) 1 calc R U P A 2
H25E H 0.835204 0.450842 0.362234 0.230 Uiso 0.455(10) 1 calc R U P A 2
H25F H 0.924459 0.458207 0.366170 0.230 Uiso 0.455(10) 1 calc R U P A 2
C26' C 0.876(2) 0.541(2) 0.2734(6) 0.145(15) Uani 0.455(10) 1 d D U P A 2
H26D H 0.874125 0.598483 0.245960 0.218 Uiso 0.455(10) 1 calc R U P A 2
H26E H 0.922787 0.499911 0.270956 0.218 Uiso 0.455(10) 1 calc R U P A 2
H26F H 0.833532 0.492546 0.267020 0.218 Uiso 0.455(10) 1 calc R U P A 2
C27' C 0.9535(11) 0.6419(17) 0.3399(10) 0.132(5) Uani 0.455(10) 1 d D U P A 2
H27C H 0.962443 0.666226 0.378041 0.158 Uiso 0.455(10) 1 calc R U P A 2
H27D H 0.993279 0.590565 0.330849 0.158 Uiso 0.455(10) 1 calc R U P A 2
C28' C 0.949(2) 0.7372(18) 0.3007(11) 0.135(4) Uani 0.455(10) 1 d D U P A 2
H28C H 1.000700 0.758536 0.293040 0.162 Uiso 0.455(10) 1 calc R U P A 2
H28D H 0.923995 0.712758 0.265906 0.162 Uiso 0.455(10) 1 calc R U P A 2
C29' C 0.9581(17) 0.892(2) 0.3639(9) 0.132(4) Uani 0.455(10) 1 d D U P A 2
H29C H 0.962096 0.967390 0.351424 0.158 Uiso 0.455(10) 1 calc R U P A 2
H29D H 1.008252 0.859573 0.360901 0.158 Uiso 0.455(10) 1 calc R U P A 2
C30' C 0.9484(16) 0.900(3) 0.4257(11) 0.140(5) Uani 0.455(10) 1 d D U P A 2
H30C H 0.984470 0.852140 0.446095 0.168 Uiso 0.455(10) 1 calc R U P A 2
H30D H 0.956629 0.975148 0.438428 0.168 Uiso 0.455(10) 1 calc R U P A 2
C31' C 0.877(2) 0.784(3) 0.4791(18) 0.138(8) Uani 0.455(10) 1 d D U P A 2
H31D H 0.827182 0.757278 0.486949 0.207 Uiso 0.455(10) 1 calc R U P A 2
H31E H 0.907877 0.723548 0.468238 0.207 Uiso 0.455(10) 1 calc R U P A 2
H31F H 0.900172 0.818375 0.511800 0.207 Uiso 0.455(10) 1 calc R U P A 2
C32' C 0.835(2) 0.962(3) 0.4594(18) 0.142(8) Uani 0.455(10) 1 d D U P A 2
H32D H 0.828639 1.019832 0.432188 0.213 Uiso 0.455(10) 1 calc R U P A 2
H32E H 0.786771 0.942537 0.472684 0.213 Uiso 0.455(10) 1 calc R U P A 2
H32F H 0.868415 0.987741 0.489930 0.213 Uiso 0.455(10) 1 calc R U P A 2
C33' C 0.8967(15) 0.914(2) 0.2729(11) 0.131(4) Uani 0.455(10) 1 d D U P A 2
H33C H 0.889803 0.987621 0.287483 0.158 Uiso 0.455(10) 1 calc R U P A 2
H33D H 0.941785 0.914641 0.251655 0.158 Uiso 0.455(10) 1 calc R U P A 2
C34' C 0.8311(14) 0.885(3) 0.2365(10) 0.139(5) Uani 0.455(10) 1 d D U P A 2
H34C H 0.827572 0.939830 0.206922 0.167 Uiso 0.455(10) 1 calc R U P A 2
H34D H 0.842012 0.815165 0.219369 0.167 Uiso 0.455(10) 1 calc R U P A 2
C35' C 0.7093(15) 0.847(3) 0.2142(12) 0.125(8) Uani 0.455(10) 1 d D U P A 2
H35D H 0.659901 0.835538 0.228127 0.188 Uiso 0.455(10) 1 calc R U P A 2
H35E H 0.726339 0.779992 0.197678 0.188 Uiso 0.455(10) 1 calc R U P A 2
H35F H 0.706336 0.904500 0.186730 0.188 Uiso 0.455(10) 1 calc R U P A 2
C36' C 0.7381(18) 0.969(2) 0.2825(12) 0.131(7) Uani 0.455(10) 1 d D U P A 2
H36A H 0.738068 1.029647 0.256909 0.196 Uiso 0.455(10) 1 calc R U P A 2
H36B H 0.772954 0.984137 0.313806 0.196 Uiso 0.455(10) 1 calc R U P A 2
H36C H 0.687741 0.958898 0.294999 0.196 Uiso 0.455(10) 1 calc R U P A 2
C37' C 0.7331(17) 0.6102(18) 0.4946(7) 0.105(4) Uani 0.455(10) 1 d D U P A 2
H37C H 0.710007 0.674561 0.510653 0.126 Uiso 0.455(10) 1 calc R U P A 2
H37D H 0.785188 0.602081 0.509894 0.126 Uiso 0.455(10) 1 calc R U P A 2
C38' C 0.6871(19) 0.508(2) 0.5016(7) 0.110(4) Uani 0.455(10) 1 d D U P A 2
H38C H 0.709195 0.463783 0.531911 0.132 Uiso 0.455(10) 1 calc R U P A 2
H38D H 0.635232 0.527073 0.509590 0.132 Uiso 0.455(10) 1 calc R U P A 2
C39' C 0.6877(19) 0.4461(14) 0.4481(8) 0.109(4) Uani 0.455(10) 1 d D U P A 2
H39C H 0.645162 0.395135 0.444242 0.130 Uiso 0.455(10) 1 calc R U P A 2
H39D H 0.734852 0.405057 0.445897 0.130 Uiso 0.455(10) 1 calc R U P A 2
C40' C 0.681(2) 0.5351(19) 0.4036(8) 0.106(5) Uani 0.455(10) 1 d D U P A 2
H40C H 0.702523 0.513178 0.369199 0.127 Uiso 0.455(10) 1 calc R U P A 2
H40D H 0.628979 0.560987 0.396338 0.127 Uiso 0.455(10) 1 calc R U P A 2
C41' C 0.6442(16) 0.565(2) 0.2632(15) 0.125(4) Uani 0.455(10) 1 d D U P A 2
H41C H 0.649677 0.504578 0.289235 0.151 Uiso 0.455(10) 1 calc R U P A 2
H41D H 0.683643 0.560921 0.236835 0.151 Uiso 0.455(10) 1 calc R U P A 2
C42' C 0.5683(17) 0.568(2) 0.2353(14) 0.124(4) Uani 0.455(10) 1 d D U P A 2
H42C H 0.537749 0.507726 0.247913 0.149 Uiso 0.455(10) 1 calc R U P A 2
H42D H 0.571741 0.561726 0.195401 0.149 Uiso 0.455(10) 1 calc R U P A 2
C43' C 0.5324(14) 0.677(2) 0.2493(15) 0.124(4) Uani 0.455(10) 1 d D U P A 2
H43C H 0.541107 0.732144 0.220994 0.148 Uiso 0.455(10) 1 calc R U P A 2
H43D H 0.477913 0.669201 0.252407 0.148 Uiso 0.455(10) 1 calc R U P A 2
C44' C 0.5712(13) 0.710(3) 0.3042(12) 0.130(5) Uani 0.455(10) 1 d D U P A 2
H44C H 0.570904 0.789365 0.310284 0.156 Uiso 0.455(10) 1 calc R U P A 2
H44D H 0.550755 0.672234 0.335444 0.156 Uiso 0.455(10) 1 calc R U P A 2
C45' C 0.600(2) 0.825(2) 0.424(2) 0.168(6) Uani 0.455(10) 1 d D U P A 2
H45C H 0.607045 0.810401 0.463749 0.202 Uiso 0.455(10) 1 calc R U P A 2
H45D H 0.594892 0.755894 0.403945 0.202 Uiso 0.455(10) 1 calc R U P A 2
C46' C 0.5362(14) 0.901(2) 0.4106(17) 0.167(6) Uani 0.455(10) 1 d D U P A 2
H46C H 0.507115 0.875557 0.377560 0.201 Uiso 0.455(10) 1 calc R U P A 2
H46D H 0.502479 0.902981 0.441003 0.201 Uiso 0.455(10) 1 calc R U P A 2
C47' C 0.5660(17) 1.012(2) 0.4010(18) 0.172(6) Uani 0.455(10) 1 d D U P A 2
H47C H 0.545089 1.063854 0.426710 0.207 Uiso 0.455(10) 1 calc R U P A 2
H47D H 0.550979 1.035772 0.363448 0.207 Uiso 0.455(10) 1 calc R U P A 2
C48' C 0.6501(18) 1.011(3) 0.4090(18) 0.171(6) Uani 0.455(10) 1 d D U P A 2
H48C H 0.674311 1.050922 0.380030 0.205 Uiso 0.455(10) 1 calc R U P A 2
H48D H 0.667926 1.038601 0.445181 0.205 Uiso 0.455(10) 1 calc R U P A 2
N1' N 0.9088(11) 0.8360(16) 0.3199(9) 0.131(4) Uani 0.455(10) 1 d D U P A 2
N2' N 0.8745(6) 0.5908(8) 0.3299(4) 0.129(3) Uani 0.455(10) 1 d D U P A 2
N3' N 0.8696(14) 0.865(2) 0.4340(11) 0.140(5) Uani 0.455(10) 1 d D U P A 2
N4' N 0.7599(12) 0.8770(19) 0.2571(8) 0.129(5) Uani 0.455(10) 1 d D U P A 2
O1' O 0.7285(12) 0.6133(14) 0.4356(6) 0.109(4) Uani 0.455(10) 1 d D U P A 2
O2' O 0.6450(5) 0.6690(7) 0.2909(3) 0.123(2) Uani 0.455(10) 1 d D U P A 2
O3' O 0.6600(16) 0.894(3) 0.4043(14) 0.164(6) Uani 0.455(10) 1 d D U P A 2
K1' K 0.7606(7) 0.7566(9) 0.3577(5) 0.096(5) Uani 0.455(10) 1 d D U P A 2

loop_
_atom_site_aniso_label
_atom_site_aniso_U_11
_atom_site_aniso_U_22
_atom_site_aniso_U_33
_atom_site_aniso_U_23
_atom_site_aniso_U_13
_atom_site_aniso_U_12
C1 0.062(5) 0.037(4) 0.052(5) 0.011(4) -0.017(4) -0.004(3)
C2 0.076(6) 0.042(4) 0.057(5) 0.007(4) -0.017(4) -0.014(4)
C3 0.074(6) 0.049(5) 0.086(7) 0.018(5) -0.024(5) -0.015(4)
C4 0.072(6) 0.062(6) 0.075(6) 0.029(5) -0.004(5) -0.010(4)
C5 0.100(7) 0.061(5) 0.042(4) 0.005(4) 0.003(5) -0.003(5)
C6 0.074(6) 0.033(4) 0.058(5) 0.002(4) -0.018(4) -0.011(4)
C7 0.066(5) 0.052(5) 0.073(6) 0.026(4) -0.021(5) -0.024(4)
C8 0.053(5) 0.053(5) 0.096(7) 0.024(5) -0.011(5) -0.008(4)
C9 0.064(6) 0.057(5) 0.116(8) 0.034(5) -0.010(6) 0.009(4)
C10 0.081(8) 0.109(10) 0.158(12) 0.076(10) -0.061(8) -0.043(7)
C11 0.108(9) 0.071(7) 0.139(11) 0.035(7) -0.073(8) -0.047(7)
C12 0.096(7) 0.058(5) 0.085(7) 0.019(5) -0.055(6) -0.023(5)
C13 0.073(5) 0.036(4) 0.042(4) 0.003(3) -0.016(4) -0.009(4)
C14 0.081(6) 0.054(5) 0.070(5) 0.007(4) -0.026(5) -0.024(4)
C15 0.088(7) 0.048(5) 0.073(6) 0.004(4) -0.029(5) -0.028(5)
C16 0.123(9) 0.044(5) 0.047(5) 0.007(4) -0.016(5) -0.025(5)
C17 0.092(7) 0.047(5) 0.065(5) 0.003(4) -0.017(5) -0.011(4)
C18 0.094(7) 0.036(4) 0.068(5) 0.003(4) -0.025(5) -0.015(4)
C19 0.060(5) 0.030(4) 0.059(5) 0.001(3) -0.015(4) -0.003(3)
C20 0.073(6) 0.035(4) 0.072(6) 0.009(4) -0.012(5) 0.009(4)
C21 0.090(7) 0.037(4) 0.054(5) 0.011(4) 0.012(5) 0.005(4)
C22 0.091(8) 0.055(5) 0.061(5) 0.000(4) 0.007(6) 0.006(5)
C23 0.085(7) 0.051(5) 0.071(6) 0.002(4) -0.023(5) -0.009(4)
C24 0.070(6) 0.056(5) 0.059(5) -0.003(4) -0.018(4) -0.004(4)
Cl1 0.130(2) 0.0502(13) 0.114(2) 0.0150(13) -0.0218(18) -0.0424(14)
Cl2 0.153(3) 0.092(2) 0.0712(17) 0.0026(14) 0.0247(18) -0.0085(18)
Cl3 0.096(2) 0.105(2) 0.161(3) 0.039(2) 0.013(2) 0.0455(17)
Cl4 0.224(5) 0.120(3) 0.207(4) 0.029(3) -0.179(4) -0.037(3)
Cl5 0.114(2) 0.0693(17) 0.165(3) 0.0032(18) -0.042(2) -0.0500(16)
Cl6 0.107(2) 0.0449(13) 0.146(3) 0.0037(14) -0.0174(18) 0.0093(12)
Cl7 0.118(2) 0.0769(17) 0.103(2) 0.0284(15) 0.0390(17) 0.0184(15)
Cl8 0.111(2) 0.134(3) 0.0645(15) -0.0060(15) -0.0296(15) -0.0292(18)
B1 0.065(6) 0.035(4) 0.051(5) 0.012(4) -0.013(4) -0.011(4)
C25 0.172(11) 0.129(9) 0.160(10) -0.011(9) 0.021(9) 0.019(9)
C26 0.111(12) 0.073(10) 0.110(12) 0.011(9) 0.019(10) 0.001(9)
C27 0.154(8) 0.121(8) 0.155(9) -0.008(8) 0.036(8) -0.008(8)
C28 0.140(8) 0.115(7) 0.149(8) -0.004(7) 0.039(7) -0.015(7)
C29 0.139(8) 0.116(7) 0.146(8) -0.006(7) 0.028(7) -0.030(7)
C30 0.141(9) 0.105(8) 0.150(9) 0.002(8) 0.019(8) -0.034(7)
C31 0.163(15) 0.117(13) 0.146(13) 0.005(12) 0.015(13) -0.033(12)
C32 0.158(14) 0.139(14) 0.127(15) -0.003(13) 0.030(13) -0.030(13)
C33 0.145(8) 0.113(7) 0.143(8) 0.005(7) 0.036(7) -0.033(7)
C34 0.137(9) 0.108(7) 0.132(8) 0.003(7) 0.031(8) -0.041(8)
C35 0.136(14) 0.099(11) 0.067(10) -0.032(9) -0.015(11) -0.041(12)
C36 0.162(11) 0.105(9) 0.144(10) 0.003(9) 0.037(9) -0.033(9)
C37 0.192(11) 0.094(8) 0.068(7) 0.024(7) -0.012(8) 0.007(8)
C38 0.187(10) 0.086(8) 0.069(7) 0.028(7) -0.004(8) 0.011(8)
C39 0.189(10) 0.087(7) 0.075(8) 0.021(7) -0.008(8) 0.014(7)
C40 0.178(10) 0.076(7) 0.070(7) 0.024(7) -0.005(8) 0.003(7)
C41 0.134(8) 0.120(8) 0.113(8) 0.001(7) -0.008(8) 0.006(8)
C42 0.128(8) 0.124(9) 0.117(8) -0.003(8) -0.008(7) 0.011(8)
C43 0.129(8) 0.122(9) 0.117(8) -0.001(8) -0.008(7) 0.017(7)
C44 0.137(8) 0.128(8) 0.112(8) -0.004(8) -0.003(8) 0.005(7)
C45 0.193(11) 0.140(9) 0.190(13) -0.007(10) 0.100(10) 0.049(9)
C46 0.191(11) 0.142(9) 0.187(14) -0.008(10) 0.103(10) 0.052(9)
C47 0.200(11) 0.144(9) 0.193(14) -0.014(10) 0.085(11) 0.042(9)
C48 0.198(11) 0.136(9) 0.186(14) -0.009(11) 0.098(11) 0.051(9)
N1 0.140(7) 0.110(6) 0.144(7) 0.001(6) 0.028(6) -0.022(6)
N2 0.158(6) 0.092(5) 0.143(6) -0.016(5) 0.054(6) -0.006(5)
N3 0.148(9) 0.124(9) 0.143(9) 0.001(8) 0.020(8) -0.032(8)
N4 0.147(9) 0.093(7) 0.133(8) 0.014(7) 0.038(8) -0.047(8)
O1 0.194(10) 0.072(6) 0.063(6) 0.030(5) -0.008(7) 0.011(7)
O2 0.136(5) 0.119(5) 0.112(5) 0.002(4) -0.004(4) 0.002(5)
O3 0.186(10) 0.129(8) 0.183(14) -0.010(9) 0.112(9) 0.039(8)
K1 0.067(3) 0.043(4) 0.061(5) 0.009(3) 0.021(3) -0.006(3)
C25' 0.172(11) 0.129(9) 0.160(10) -0.011(9) 0.021(9) 0.019(9)
C26' 0.17(2) 0.13(2) 0.13(2) 0.014(16) -0.043(16) -0.023(17)
C27' 0.148(8) 0.105(8) 0.146(9) -0.019(8) 0.034(8) -0.009(8)
C28' 0.142(8) 0.117(7) 0.150(8) -0.002(7) 0.040(7) -0.017(7)
C29' 0.136(8) 0.113(7) 0.147(8) 0.005(7) 0.027(7) -0.036(7)
C30' 0.148(9) 0.123(8) 0.152(9) 0.002(8) 0.027(8) -0.034(8)
C31' 0.154(16) 0.121(14) 0.139(15) 0.008(13) 0.012(14) -0.035(14)
C32' 0.159(15) 0.125(14) 0.144(16) 0.017(14) 0.024(14) -0.034(14)
C33' 0.144(8) 0.111(7) 0.143(8) 0.002(7) 0.038(7) -0.032(7)
C34' 0.159(10) 0.111(8) 0.149(9) 0.007(8) 0.033(8) -0.032(9)
C35' 0.164(17) 0.094(13) 0.117(14) 0.004(12) 0.008(15) -0.044(15)
C36' 0.179(16) 0.095(13) 0.123(14) 0.032(12) 0.040(13) -0.039(13)
C37' 0.178(10) 0.071(8) 0.063(7) 0.021(7) -0.015(8) 0.016(8)
C38' 0.184(10) 0.083(8) 0.061(7) 0.018(7) -0.008(8) 0.010(8)
C39' 0.181(10) 0.083(8) 0.060(8) 0.023(7) -0.011(8) 0.005(8)
C40' 0.173(11) 0.074(8) 0.070(9) 0.024(8) -0.003(9) 0.000(8)
C41' 0.136(8) 0.123(8) 0.116(8) 0.002(8) -0.009(7) 0.006(8)
C42' 0.132(8) 0.123(9) 0.114(8) 0.005(8) -0.009(7) 0.006(8)
C43' 0.128(8) 0.123(9) 0.118(8) 0.004(8) -0.014(7) 0.010(8)
C44' 0.137(9) 0.132(9) 0.120(9) 0.006(9) -0.007(8) 0.006(8)
C45' 0.190(12) 0.140(11) 0.186(14) 0.001(11) 0.101(11) 0.048(10)
C46' 0.188(11) 0.138(10) 0.187(14) -0.005(10) 0.102(11) 0.045(9)
C47' 0.195(11) 0.137(9) 0.194(14) -0.005(10) 0.091(11) 0.044(9)
C48' 0.193(11) 0.138(9) 0.192(14) -0.013(11) 0.095(11) 0.050(9)
N1' 0.144(7) 0.108(6) 0.144(7) -0.002(6) 0.034(6) -0.029(6)
N2' 0.158(6) 0.092(5) 0.143(6) -0.016(5) 0.054(6) -0.006(5)
N3' 0.148(9) 0.125(8) 0.147(9) 0.009(8) 0.018(8) -0.036(8)
N4' 0.154(11) 0.099(8) 0.138(9) 0.010(8) 0.041(9) -0.043(9)
O1' 0.179(10) 0.079(7) 0.066(6) 0.024(6) -0.005(7) 0.012(7)
O2' 0.136(5) 0.119(5) 0.112(5) 0.002(4) -0.004(4) 0.002(5)
O3' 0.186(10) 0.132(8) 0.185(14) -0.014(9) 0.107(10) 0.043(8)
K1' 0.183(10) 0.055(6) 0.050(6) -0.003(5) 0.012(6) 0.041(6)

loop_
_atom_type_symbol
_atom_type_description
_atom_type_scat_dispersion_real
_atom_type_scat_dispersion_imag
_atom_type_scat_source
C C 0.0033 0.0016 'International Tables Vol C Tables 4.2.6.8 and 6.1.1.4'
H H 0.0000 0.0000 'International Tables Vol C Tables 4.2.6.8 and 6.1.1.4'
O O 0.0106 0.0060 'International Tables Vol C Tables 4.2.6.8 and 6.1.1.4'
N N 0.0061 0.0033 'International Tables Vol C Tables 4.2.6.8 and 6.1.1.4'
Cl Cl 0.1484 0.1585 'International Tables Vol C Tables 4.2.6.8 and 6.1.1.4'
B B 0.0013 0.0007 'International Tables Vol C Tables 4.2.6.8 and 6.1.1.4'
K K 0.2009 0.2494 'International Tables Vol C Tables 4.2.6.8 and 6.1.1.4'

loop_
_geom_angle_atom_site_label_1
_geom_angle_atom_site_label_2
_geom_angle_atom_site_label_3
_geom_angle
C6 C1 C2 117.1(7)
C6 C1 B1 121.9(7)
C2 C1 B1 120.1(7)
C3 C2 C1 119.6(8)
C3 C2 H2 120.2
C1 C2 H2 120.2
C4 C3 C2 123.8(8)
C4 C3 Cl1 117.5(7)
C2 C3 Cl1 118.6(8)
C3 C4 C5 116.4(8)
C3 C4 H4 121.8
C5 C4 H4 121.8
C6 C5 C4 121.7(8)
C6 C5 Cl2 120.0(7)
C4 C5 Cl2 118.3(7)
C1 C6 C5 121.3(7)
C1 C6 H6 119.3
C5 C6 H6 119.3
C12 C7 C8 115.3(8)
C12 C7 B1 122.7(9)
C8 C7 B1 121.7(7)
C9 C8 C7 123.4(9)
C9 C8 H8 118.3
C7 C8 H8 118.3
C8 C9 C10 119.3(11)
C8 C9 Cl3 121.4(9)
C10 C9 Cl3 119.3(9)
C9 C10 C11 119.5(10)
C9 C10 H10 120.3
C11 C10 H10 120.3
C12 C11 C10 119.8(11)
C12 C11 Cl4 122.5(12)
C10 C11 Cl4 117.8(10)
C11 C12 C7 122.7(11)
C11 C12 H12 118.7
C7 C12 H12 118.7
C14 C13 C18 114.8(7)
C14 C13 B1 125.7(8)
C18 C13 B1 119.5(7)
C15 C14 C13 122.6(9)
C15 C14 H14 118.7
C13 C14 H14 118.7
C16 C15 C14 122.0(8)
C16 C15 Cl5 116.9(7)
C14 C15 Cl5 121.1(8)
C15 C16 C17 117.8(8)
C15 C16 H16 121.1
C17 C16 H16 121.1
C18 C17 C16 121.4(9)
C18 C17 Cl6 119.4(7)
C16 C17 Cl6 119.2(7)
C17 C18 C13 121.4(8)
C17 C18 H18 119.3
C13 C18 H18 119.3
C24 C19 C20 114.8(8)
C24 C19 B1 124.4(8)
C20 C19 B1 120.7(7)
C21 C20 C19 122.9(8)
C21 C20 H20 118.5
C19 C20 H20 118.5
C22 C21 C20 121.4(9)
C22 C21 Cl7 118.0(7)
C20 C21 Cl7 120.6(8)
C23 C22 C21 118.9(9)
C23 C22 H22 120.6
C21 C22 H22 120.6
C22 C23 C24 120.8(9)
C22 C23 Cl8 121.7(8)
C24 C23 Cl8 117.4(8)
C19 C24 C23 121.1(9)
C19 C24 H24 119.4
C23 C24 H24 119.4
C7 B1 C19 111.7(7)
C7 B1 C1 103.9(6)
C19 B1 C1 113.8(6)
C7 B1 C13 115.4(6)
C19 B1 C13 102.9(6)
C1 B1 C13 109.6(7)
N2 C25 H25A 109.5
N2 C25 H25B 109.5
H25A C25 H25B 109.5
N2 C25 H25C 109.5
H25A C25 H25C 109.5
H25B C25 H25C 109.5
N2 C26 H26A 109.5
N2 C26 H26B 109.5
H26A C26 H26B 109.5
N2 C26 H26C 109.5
H26A C26 H26C 109.5
H26B C26 H26C 109.5
N2 C27 C28 118.4(17)
N2 C27 H27A 107.7
C28 C27 H27A 107.7
N2 C27 H27B 107.7
C28 C27 H27B 107.7
H27A C27 H27B 107.1
N1 C28 C27 120.0(17)
N1 C28 H28A 107.3
C27 C28 H28A 107.3
N1 C28 H28B 107.3
C27 C28 H28B 107.3
H28A C28 H28B 106.9
N1 C29 C30 107.7(19)
N1 C29 H29A 110.2
C30 C29 H29A 110.2
N1 C29 H29B 110.2
C30 C29 H29B 110.2
H29A C29 H29B 108.5
N3 C30 C29 100.5(18)
N3 C30 H30A 111.7
C29 C30 H30A 111.7
N3 C30 H30B 111.7
C29 C30 H30B 111.7
H30A C30 H30B 109.4
N3 C31 H31A 109.5
N3 C31 H31B 109.5
H31A C31 H31B 109.5
N3 C31 H31C 109.5
H31A C31 H31C 109.5
H31B C31 H31C 109.5
N3 C32 H32A 109.5
N3 C32 H32B 109.5
H32A C32 H32B 109.5
N3 C32 H32C 109.5
H32A C32 H32C 109.5
H32B C32 H32C 109.5
C34 C33 N1 112.1(16)
C34 C33 H33A 109.2
N1 C33 H33A 109.2
C34 C33 H33B 109.2
N1 C33 H33B 109.2
H33A C33 H33B 107.9
N4 C34 C33 117.8(17)
N4 C34 H34A 107.9
C33 C34 H34A 107.9
N4 C34 H34B 107.9
C33 C34 H34B 107.9
H34A C34 H34B 107.2
N4 C35 H35A 109.5
N4 C35 H35B 109.5
H35A C35 H35B 109.5
N4 C35 H35C 109.5
H35A C35 H35C 109.5
H35B C35 H35C 109.5
N4 C36 K1 51.5(9)
O1 C37 C38 109.6(11)
O1 C37 H37A 109.8
C38 C37 H37A 109.8
O1 C37 H37B 109.8
C38 C37 H37B 109.8
H37A C37 H37B 108.2
C37 C38 C39 105.9(9)
C37 C38 H38A 110.6
C39 C38 H38A 110.6
C37 C38 H38B 110.6
C39 C38 H38B 110.6
H38A C38 H38B 108.7
C40 C39 C38 103.0(10)
C40 C39 H39A 111.2
C38 C39 H39A 111.2
C40 C39 H39B 111.2
C38 C39 H39B 111.2
H39A C39 H39B 109.1
O1 C40 C39 107.7(12)
O1 C40 H40A 110.2
C39 C40 H40A 110.2
O1 C40 H40B 110.2
C39 C40 H40B 110.2
H40A C40 H40B 108.5
O2 C41 C42 106.3(14)
O2 C41 H41A 110.5
C42 C41 H41A 110.5
O2 C41 H41B 110.5
C42 C41 H41B 110.5
H41A C41 H41B 108.7
C41 C42 C43 99.9(11)
C41 C42 H42A 111.8
C43 C42 H42A 111.8
C41 C42 H42B 111.8
C43 C42 H42B 111.8
H42A C42 H42B 109.5
C44 C43 C42 103.6(11)
C44 C43 H43A 111.0
C42 C43 H43A 111.0
C44 C43 H43B 111.0
C42 C43 H43B 111.0
H43A C43 H43B 109.0
O2 C44 C43 109.3(12)
O2 C44 H44A 109.8
C43 C44 H44A 109.8
O2 C44 H44B 109.8
C43 C44 H44B 109.8
H44A C44 H44B 108.3
O3 C45 C46 108.8(13)
O3 C45 H45A 109.9
C46 C45 H45A 109.9
O3 C45 H45B 109.9
C46 C45 H45B 109.9
H45A C45 H45B 108.3
C45 C46 C47 106.3(10)
C45 C46 H46A 110.5
C47 C46 H46A 110.5
C45 C46 H46B 110.5
C47 C46 H46B 110.5
H46A C46 H46B 108.7
C46 C47 C48 103.2(12)
C46 C47 H47A 111.1
C48 C47 H47A 111.1
C46 C47 H47B 111.1
C48 C47 H47B 111.1
H47A C47 H47B 109.1
O3 C48 C47 104.5(14)
O3 C48 H48A 110.8
C47 C48 H48A 110.8
O3 C48 H48B 110.8
C47 C48 H48B 110.8
H48A C48 H48B 108.9
C28 N1 C33 111.7(12)
C28 N1 C29 109.7(12)
C33 N1 C29 108.3(11)
C28 N1 K1 113.5(13)
C33 N1 K1 105.8(12)
C29 N1 K1 107.6(13)
C25 N2 C27 107.8(10)
C25 N2 C26 106.6(9)
C27 N2 C26 107.9(11)
C25 N2 K1 113.5(8)
C27 N2 K1 116.9(10)
C26 N2 K1 103.4(11)
C32 N3 C31 106.0(13)
C32 N3 C30 105.9(12)
C31 N3 C30 104.7(13)
C32 N3 K1 117.5(18)
C31 N3 K1 111.2(19)
C30 N3 K1 110.6(15)
C36 N4 C34 107.5(13)
C36 N4 C35 106.4(13)
C34 N4 C35 104.9(11)
C36 N4 K1 106.0(11)
C34 N4 K1 113.4(13)
C35 N4 K1 118.0(13)
C40 O1 C37 106.3(12)
C40 O1 K1 124.1(13)
C37 O1 K1 124.4(13)
C41 O2 C44 105.5(12)
C41 O2 K1 125.3(9)
C44 O2 K1 128.8(9)
C45 O3 C48 103.2(16)
C45 O3 K1 123.6(17)
C48 O3 K1 132.7(17)
O1 K1 O3 78.6(7)
O1 K1 N4 157.6(6)
O3 K1 N4 90.2(7)
O1 K1 O2 76.2(4)
O3 K1 O2 79.6(7)
N4 K1 O2 82.8(4)
O1 K1 N3 95.1(6)
O3 K1 N3 85.4(9)
N4 K1 N3 103.4(6)
O2 K1 N3 163.9(6)
O1 K1 N2 94.0(5)
O3 K1 N2 171.2(7)
N4 K1 N2 95.1(5)
O2 K1 N2 94.1(4)
N3 K1 N2 100.1(6)
O1 K1 N1 139.0(6)
O3 K1 N1 126.2(8)
N4 K1 N1 62.8(5)
O2 K1 N1 134.5(5)
N3 K1 N1 60.3(6)
N2 K1 N1 62.6(4)
O1 K1 C36 145.1(6)
O3 K1 C36 68.8(7)
N4 K1 C36 22.4(3)
O2 K1 C36 85.7(5)
N3 K1 C36 94.5(7)
N2 K1 C36 117.2(5)
N1 K1 C36 73.7(6)
N2' C25' H25D 109.5
N2' C25' H25E 109.5
H25D C25' H25E 109.5
N2' C25' H25F 109.5
H25D C25' H25F 109.5
H25E C25' H25F 109.5
N2' C26' H26D 109.5
N2' C26' H26E 109.5
H26D C26' H26E 109.5
N2' C26' H26F 109.5
H26D C26' H26F 109.5
H26E C26' H26F 109.5
C28' C27' N2' 101.7(19)
C28' C27' H27C 111.4
N2' C27' H27C 111.4
C28' C27' H27D 111.4
N2' C27' H27D 111.4
H27C C27' H27D 109.3
N1' C28' C27' 115.8(17)
N1' C28' H28C 108.3
C27' C28' H28C 108.3
N1' C28' H28D 108.3
C27' C28' H28D 108.3
H28C C28' H28D 107.4
N1' C29' C30' 129(2)
N1' C29' H29C 104.9
C30' C29' H29C 104.9
N1' C29' H29D 104.9
C30' C29' H29D 104.9
H29C C29' H29D 105.8
N3' C30' C29' 106(3)
N3' C30' H30C 110.5
C29' C30' H30C 110.5
N3' C30' H30D 110.5
C29' C30' H30D 110.5
H30C C30' H30D 108.7
N3' C31' H31D 109.5
N3' C31' H31E 109.5
H31D C31' H31E 109.5
N3' C31' H31F 109.5
H31D C31' H31F 109.5
H31E C31' H31F 109.5
N3' C32' H32D 109.5
N3' C32' H32E 109.5
H32D C32' H32E 109.5
N3' C32' H32F 109.5
H32D C32' H32F 109.5
H32E C32' H32F 109.5
C34' C33' N1' 112.6(18)
C34' C33' H33C 109.1
N1' C33' H33C 109.1
C34' C33' H33D 109.1
N1' C33' H33D 109.1
H33C C33' H33D 107.8
N4' C34' C33' 120.3(19)
N4' C34' H34C 107.2
C33' C34' H34C 107.2
N4' C34' H34D 107.2
C33' C34' H34D 107.2
H34C C34' H34D 106.9
N4' C35' H35D 109.5
N4' C35' H35E 109.5
H35D C35' H35E 109.5
N4' C35' H35F 109.5
H35D C35' H35F 109.5
H35E C35' H35F 109.5
N4' C36' H36A 109.5
N4' C36' H36B 109.5
H36A C36' H36B 109.5
N4' C36' H36C 109.5
H36A C36' H36C 109.5
H36B C36' H36C 109.5
O1' C37' C38' 97.7(12)
O1' C37' H37C 112.2
C38' C37' H37C 112.2
O1' C37' H37D 112.2
C38' C37' H37D 112.2
H37C C37' H37D 109.8
C39' C38' C37' 106.7(11)
C39' C38' H38C 110.4
C37' C38' H38C 110.4
C39' C38' H38D 110.4
C37' C38' H38D 110.4
H38C C38' H38D 108.6
C38' C39' C40' 104.3(12)
C38' C39' H39C 110.9
C40' C39' H39C 110.9
C38' C39' H39D 110.9
C40' C39' H39D 110.9
H39C C39' H39D 108.9
O1' C40' C39' 94.0(12)
O1' C40' H40C 112.9
C39' C40' H40C 112.9
O1' C40' H40D 112.9
C39' C40' H40D 112.9
H40C C40' H40D 110.3
O2' C41' C42' 100.3(13)
O2' C41' H41C 111.7
C42' C41' H41C 111.7
O2' C41' H41D 111.7
C42' C41' H41D 111.7
H41C C41' H41D 109.5
C41' C42' C43' 107.5(10)
C41' C42' H42C 110.2
C43' C42' H42C 110.2
C41' C42' H42D 110.2
C43' C42' H42D 110.2
H42C C42' H42D 108.5
C44' C43' C42' 104.8(12)
C44' C43' H43C 110.8
C42' C43' H43C 110.8
C44' C43' H43D 110.8
C42' C43' H43D 110.8
H43C C43' H43D 108.9
O2' C44' C43' 94.4(13)
O2' C44' H44C 112.8
C43' C44' H44C 112.8
O2' C44' H44D 112.8
C43' C44' H44D 112.8
H44C C44' H44D 110.3
O3' C45' C46' 97.2(13)
O3' C45' H45C 112.3
C46' C45' H45C 112.3
O3' C45' H45D 112.3
C46' C45' H45D 112.3
H45C C45' H45D 109.9
C47' C46' C45' 109.5(11)
C47' C46' H46C 109.8
C45' C46' H46C 109.8
C47' C46' H46D 109.8
C45' C46' H46D 109.8
H46C C46' H46D 108.2
C46' C47' C48' 109.5(11)
C46' C47' H47C 109.8
C48' C47' H47C 109.8
C46' C47' H47D 109.8
C48' C47' H47D 109.8
H47C C47' H47D 108.2
O3' C48' C47' 97.2(14)
O3' C48' H48C 112.3
C47' C48' H48C 112.3
O3' C48' H48D 112.3
C47' C48' H48D 112.3
H48C C48' H48D 109.9
C33' N1' C28' 109.0(12)
C33' N1' C29' 107.8(12)
C28' N1' C29' 108.6(13)
C33' N1' K1' 110.7(14)
C28' N1' K1' 106.3(15)
C29' N1' K1' 114.3(15)
C25' N2' C26' 106.7(11)
C25' N2' C27' 101.6(10)
C26' N2' C27' 103.7(12)
C25' N2' K1' 111.8(8)
C26' N2' K1' 122.6(15)
C27' N2' K1' 108.2(11)
C31' N3' C30' 104.6(13)
C31' N3' C32' 104.2(13)
C30' N3' C32' 103.7(13)
C31' N3' K1' 101(2)
C30' N3' K1' 129.6(19)
C32' N3' K1' 111(2)
C36' N4' C35' 112.1(14)
C36' N4' C34' 113.3(14)
C35' N4' C34' 108.0(13)
C36' N4' K1' 91.3(16)
C35' N4' K1' 118.6(17)
C34' N4' K1' 113.0(15)
C37' O1' C40' 120.8(14)
C37' O1' K1' 136.6(13)
C40' O1' K1' 101.0(11)
C41' O2' C44' 115.2(18)
C41' O2' K1' 127.3(11)
C44' O2' K1' 112.3(12)
C48' O3' C45' 116.8(17)
C48' O3' K1' 136(2)
C45' O3' K1' 106.8(19)
O1' K1' O3' 86.3(10)
O1' K1' O2' 88.9(6)
O3' K1' O2' 90.1(9)
O1' K1' N4' 163.3(8)
O3' K1' N4' 94.0(10)
O2' K1' N4' 74.3(6)
O1' K1' N3' 90.5(8)
O3' K1' N3' 83.2(10)
O2' K1' N3' 173.4(8)
N4' K1' N3' 106.2(8)
O1' K1' N2' 83.7(6)
O3' K1' N2' 168.6(9)
O2' K1' N2' 95.3(4)
N4' K1' N2' 97.1(6)
N3' K1' N2' 91.2(7)
O1' K1' N1' 131.3(7)
O3' K1' N1' 122.2(9)
O2' K1' N1' 125.4(6)
N4' K1' N1' 61.8(6)
N3' K1' N1' 59.2(7)
N2' K1' N1' 62.0(5)

loop_
_geom_bond_atom_site_label_1
_geom_bond_atom_site_label_2
_geom_bond_distance
C1 C6 1.386(11)
C1 C2 1.416(10)
C1 B1 1.647(12)
C2 C3 1.373(12)
C2 H2 0.9500
C3 C4 1.372(13)
C3 Cl1 1.757(9)
C4 C5 1.389(13)
C4 H4 0.9500
C5 C6 1.389(12)
C5 Cl2 1.728(9)
C6 H6 0.9500
C7 C12 1.387(12)
C7 C8 1.426(13)
C7 B1 1.630(13)
C8 C9 1.357(11)
C8 H8 0.9500
C9 C10 1.394(17)
C9 Cl3 1.752(11)
C10 C11 1.40(2)
C10 H10 0.9500
C11 C12 1.380(16)
C11 Cl4 1.697(12)
C12 H12 0.9500
C13 C14 1.382(11)
C13 C18 1.440(12)
C13 B1 1.648(11)
C14 C15 1.380(12)
C14 H14 0.9500
C15 C16 1.351(13)
C15 Cl5 1.727(8)
C16 C17 1.392(12)
C16 H16 0.9500
C17 C18 1.364(11)
C17 Cl6 1.752(10)
C18 H18 0.9500
C19 C24 1.379(11)
C19 C20 1.396(12)
C19 B1 1.641(12)
C20 C21 1.386(12)
C20 H20 0.9500
C21 C22 1.354(13)
C21 Cl7 1.766(9)
C22 C23 1.328(13)
C22 H22 0.9500
C23 C24 1.458(13)
C23 Cl8 1.715(10)
C24 H24 0.9500
C25 N2 1.501(12)
C25 H25A 0.9800
C25 H25B 0.9800
C25 H25C 0.9800
C26 N2 1.513(14)
C26 H26A 0.9800
C26 H26B 0.9800
C26 H26C 0.9800
C27 N2 1.503(14)
C27 C28 1.520(17)
C27 H27A 0.9900
C27 H27B 0.9900
C28 N1 1.479(16)
C28 H28A 0.9900
C28 H28B 0.9900
C29 N1 1.523(16)
C29 C30 1.527(18)
C29 H29A 0.9900
C29 H29B 0.9900
C30 N3 1.496(16)
C30 H30A 0.9900
C30 H30B 0.9900
C31 N3 1.494(16)
C31 H31A 0.9800
C31 H31B 0.9800
C31 H31C 0.9800
C32 N3 1.481(16)
C32 H32A 0.9800
C32 H32B 0.9800
C32 H32C 0.9800
C33 C34 1.491(16)
C33 N1 1.500(15)
C33 H33A 0.9900
C33 H33B 0.9900
C34 N4 1.433(15)
C34 H34A 0.9900
C34 H34B 0.9900
C35 N4 1.439(15)
C35 H35A 0.9800
C35 H35B 0.9800
C35 H35C 0.9800
C36 N4 1.401(15)
C36 K1 3.531(18)
C37 O1 1.455(15)
C37 C38 1.485(15)
C37 H37A 0.9900
C37 H37B 0.9900
C38 C39 1.524(17)
C38 H38A 0.9900
C38 H38B 0.9900
C39 C40 1.516(16)
C39 H39A 0.9900
C39 H39B 0.9900
C40 O1 1.450(16)
C40 H40A 0.9900
C40 H40B 0.9900
C41 O2 1.471(17)
C41 C42 1.535(17)
C41 H41A 0.9900
C41 H41B 0.9900
C42 C43 1.549(17)
C42 H42A 0.9900
C42 H42B 0.9900
C43 C44 1.496(16)
C43 H43A 0.9900
C43 H43B 0.9900
C44 O2 1.472(17)
C44 H44A 0.9900
C44 H44B 0.9900
C45 O3 1.472(17)
C45 C46 1.497(17)
C45 H45A 0.9900
C45 H45B 0.9900
C46 C47 1.497(18)
C46 H46A 0.9900
C46 H46B 0.9900
C47 C48 1.547(18)
C47 H47A 0.9900
C47 H47B 0.9900
C48 O3 1.481(17)
C48 H48A 0.9900
C48 H48B 0.9900
N1 K1 2.988(16)
N2 K1 2.932(13)
N3 K1 2.919(17)
N4 K1 2.877(15)
O1 K1 2.753(13)
O2 K1 2.915(11)
O3 K1 2.830(15)
C25' N2' 1.501(12)
C25' H25D 0.9800
C25' H25E 0.9800
C25' H25F 0.9800
C26' N2' 1.522(16)
C26' H26D 0.9800
C26' H26E 0.9800
C26' H26F 0.9800
C27' C28' 1.521(18)
C27' N2' 1.558(16)
C27' H27C 0.9900
C27' H27D 0.9900
C28' N1' 1.511(16)
C28' H28C 0.9900
C28' H28D 0.9900
C29' N1' 1.521(16)
C29' C30' 1.543(19)
C29' H29C 0.9900
C29' H29D 0.9900
C30' N3' 1.504(16)
C30' H30C 0.9900
C30' H30D 0.9900
C31' N3' 1.495(17)
C31' H31D 0.9800
C31' H31E 0.9800
C31' H31F 0.9800
C32' N3' 1.504(17)
C32' H32D 0.9800
C32' H32E 0.9800
C32' H32F 0.9800
C33' C34' 1.478(17)
C33' N1' 1.510(16)
C33' H33C 0.9900
C33' H33D 0.9900
C34' N4' 1.406(15)
C34' H34C 0.9900
C34' H34D 0.9900
C35' N4' 1.399(16)
C35' H35D 0.9800
C35' H35E 0.9800
C35' H35F 0.9800
C36' N4' 1.365(16)
C36' H36A 0.9800
C36' H36B 0.9800
C36' H36C 0.9800
C37' O1' 1.449(13)
C37' C38' 1.524(17)
C37' H37C 0.9900
C37' H37D 0.9900
C38' C39' 1.524(17)
C38' H38C 0.9900
C38' H38D 0.9900
C39' C40' 1.552(17)
C39' H39C 0.9900
C39' H39D 0.9900
C40' O1' 1.484(14)
C40' H40C 0.9900
C40' H40D 0.9900
C41' O2' 1.451(18)
C41' C42' 1.486(17)
C41' H41C 0.9900
C41' H41D 0.9900
C42' C43' 1.543(17)
C42' H42C 0.9900
C42' H42D 0.9900
C43' C44' 1.536(18)
C43' H43C 0.9900
C43' H43D 0.9900
C44' O2' 1.474(18)
C44' H44C 0.9900
C44' H44D 0.9900
C45' O3' 1.475(18)
C45' C46' 1.507(18)
C45' H45C 0.9900
C45' H45D 0.9900
C46' C47' 1.498(18)
C46' H46C 0.9900
C46' H46D 0.9900
C47' C48' 1.508(18)
C47' H47C 0.9900
C47' H47D 0.9900
C48' O3' 1.464(18)
C48' H48C 0.9900
C48' H48D 0.9900
N1' K1' 3.032(18)
N2' K1' 3.002(15)
N3' K1' 2.948(18)
N4' K1' 2.889(18)
O1' K1' 2.698(15)
O2' K1' 2.786(14)
O3' K1' 2.775(17)

loop_
_geom_hbond_atom_site_label_D
_geom_hbond_atom_site_label_H
_geom_hbond_atom_site_label_A
_geom_hbond_distance_DH
_geom_hbond_distance_HA
_geom_hbond_distance_DA
_geom_hbond_angle_DHA
_geom_hbond_site_symmetry_A
_geom_hbond_publ_flag
C28^a H28B^a Cl8 0.99 2.94 3.61(2) 125.3 3_766 yes
C33^a H33A^a Cl8 0.99 2.89 3.57(2) 127.1 4_575 yes
C42^a H42A^a Cl3 0.99 2.83 3.65(3) 140.7 3_666 yes
C46^a H46A^a Cl5 0.99 2.83 3.80(4) 167.4 1_565 yes
C47^a H47B^a Cl4 0.99 2.59 3.49(2) 151.6 1_565 yes
C35'^b H35F^b Cl3 0.98 2.98 3.46(3) 111.0 4_575 yes
C35'^b H35D^b O2'^b 0.98 2.60 3.16(3) 116.8 . yes
C37'^b H37D^b Cl1 0.99 2.96 3.90(3) 158.2 . yes
C39'^b H39C^b Cl4 0.99 2.72 3.65(3) 155.8 . yes
C41'^b H41C^b Cl7 0.99 2.77 3.71(4) 157.8 4_565 yes
C42'^b H42D^b Cl5 0.99 2.96 3.84(4) 147.9 4_565 yes
C28^a H28B^a Cl8 0.99 2.94 3.61(2) 125.3 3_766 yes
C33^a H33A^a Cl8 0.99 2.89 3.57(2) 127.1 4_575 yes
C42^a H42A^a Cl3 0.99 2.83 3.65(3) 140.7 3_666 yes
C46^a H46A^a Cl5 0.99 2.83 3.80(4) 167.4 1_565 yes
C47^a H47B^a Cl4 0.99 2.59 3.49(2) 151.6 1_565 yes
C35'^b H35F^b Cl3 0.98 2.98 3.46(3) 111.0 4_575 yes
C35'^b H35D^b O2'^b 0.98 2.60 3.16(3) 116.8 . yes
C37'^b H37D^b Cl1 0.99 2.96 3.90(3) 158.2 . yes
C39'^b H39C^b Cl4 0.99 2.72 3.65(3) 155.8 . yes
C41'^b H41C^b Cl7 0.99 2.77 3.71(4) 157.8 4_565 yes
C42'^b H42D^b Cl5 0.99 2.96 3.84(4) 147.9 4_565 yes

loop_
_geom_torsion_atom_site_label_1
_geom_torsion_atom_site_label_2
_geom_torsion_atom_site_label_3
_geom_torsion_atom_site_label_4
_geom_torsion
C6 C1 C2 C3 -3.5(11)
B1 C1 C2 C3 -172.7(7)
C1 C2 C3 C4 2.6(13)
C1 C2 C3 Cl1 179.1(6)
C2 C3 C4 C5 -0.4(13)
Cl1 C3 C4 C5 -176.9(7)
C3 C4 C5 C6 -0.8(13)
C3 C4 C5 Cl2 178.1(7)
C2 C1 C6 C5 2.4(11)
B1 C1 C6 C5 171.3(7)
C4 C5 C6 C1 -0.2(13)
Cl2 C5 C6 C1 -179.1(6)
C12 C7 C8 C9 -2.0(13)
B1 C7 C8 C9 172.2(8)
C7 C8 C9 C10 1.6(14)
C7 C8 C9 Cl3 -176.0(7)
C8 C9 C10 C11 -1.1(16)
Cl3 C9 C10 C11 176.5(9)
C9 C10 C11 C12 1.1(17)
C9 C10 C11 Cl4 -179.5(8)
C10 C11 C12 C7 -1.6(17)
Cl4 C11 C12 C7 179.0(8)
C8 C7 C12 C11 2.0(14)
B1 C7 C12 C11 -172.1(9)
C18 C13 C14 C15 0.6(12)
B1 C13 C14 C15 -176.9(8)
C13 C14 C15 C16 -0.3(15)
C13 C14 C15 Cl5 179.7(7)
C14 C15 C16 C17 0.9(14)
Cl5 C15 C16 C17 -179.1(7)
C15 C16 C17 C18 -1.8(14)
C15 C16 C17 Cl6 179.3(7)
C16 C17 C18 C13 2.2(14)
Cl6 C17 C18 C13 -179.0(6)
C14 C13 C18 C17 -1.5(12)
B1 C13 C18 C17 176.2(8)
C24 C19 C20 C21 1.3(10)
B1 C19 C20 C21 177.5(7)
C19 C20 C21 C22 -1.1(12)
C19 C20 C21 Cl7 -179.9(6)
C20 C21 C22 C23 -0.9(12)
Cl7 C21 C22 C23 178.0(7)
C21 C22 C23 C24 2.4(13)
C21 C22 C23 Cl8 -179.2(6)
C20 C19 C24 C23 0.3(11)
B1 C19 C24 C23 -175.8(7)
C22 C23 C24 C19 -2.2(13)
Cl8 C23 C24 C19 179.4(6)
C12 C7 B1 C19 -158.5(8)
C8 C7 B1 C19 27.8(10)
C12 C7 B1 C1 78.5(9)
C8 C7 B1 C1 -95.2(9)
C12 C7 B1 C13 -41.4(11)
C8 C7 B1 C13 144.8(8)
C24 C19 B1 C7 -139.9(7)
C20 C19 B1 C7 44.3(9)
C24 C19 B1 C1 -22.7(10)
C20 C19 B1 C1 161.5(7)
C24 C19 B1 C13 95.8(8)
C20 C19 B1 C13 -80.1(8)
C6 C1 B1 C7 -92.7(8)
C2 C1 B1 C7 75.9(8)
C6 C1 B1 C19 145.6(7)
C2 C1 B1 C19 -45.7(9)
C6 C1 B1 C13 31.1(9)
C2 C1 B1 C13 -160.3(6)
C14 C13 B1 C7 -18.4(12)
C18 C13 B1 C7 164.3(7)
C14 C13 B1 C19 103.5(9)
C18 C13 B1 C19 -73.9(9)
C14 C13 B1 C1 -135.1(8)
C18 C13 B1 C1 47.5(9)
N2 C27 C28 N1 35(3)
N1 C29 C30 N3 82(2)
N1 C33 C34 N4 63(2)
O1 C37 C38 C39 5(3)
C37 C38 C39 C40 -19(3)
C38 C39 C40 O1 28(3)
O2 C41 C42 C43 39(3)
C41 C42 C43 C44 -35(3)
C42 C43 C44 O2 20(3)
O3 C45 C46 C47 5(4)
C45 C46 C47 C48 17(4)
C46 C47 C48 O3 -34(3)
C27 C28 N1 C33 -151(2)
C27 C28 N1 C29 89(3)
C27 C28 N1 K1 -31(2)
C34 C33 N1 C28 71(2)
C34 C33 N1 C29 -167.8(18)
C34 C33 N1 K1 -52.7(17)
C30 C29 N1 C28 -178.9(17)
C30 C29 N1 C33 59(2)
C30 C29 N1 K1 -55.0(18)
C28 C27 N2 C25 -147.8(19)
C28 C27 N2 C26 97(2)
C28 C27 N2 K1 -19(2)
C29 C30 N3 C32 168(2)
C29 C30 N3 C31 56(3)
C29 C30 N3 K1 -64(2)
K1 C36 N4 C34 -121.6(15)
K1 C36 N4 C35 126.4(15)
C33 C34 N4 C36 83(2)
C33 C34 N4 C35 -164(2)
C33 C34 N4 K1 -34(2)
C39 C40 O1 C37 -25(3)
C39 C40 O1 K1 130.2(19)
C38 C37 O1 C40 13(3)
C38 C37 O1 K1 -143(2)
C42 C41 O2 C44 -27(3)
C42 C41 O2 K1 160.0(15)
C43 C44 O2 C41 4(3)
C43 C44 O2 K1 176.3(18)
C46 C45 O3 C48 -27(4)
C46 C45 O3 K1 146(3)
C47 C48 O3 C45 37(3)
C47 C48 O3 K1 -135(3)
N2' C27' C28' N1' 80(3)
N1' C29' C30' N3' -14(4)
N1' C33' C34' N4' 58(3)
O1' C37' C38' C39' 21(3)
C37' C38' C39' C40' -39(3)
C38' C39' C40' O1' 37(3)
O2' C41' C42' C43' 1(4)
C41' C42' C43' C44' -26(4)
C42' C43' C44' O2' 38(3)
O3' C45' C46' C47' -16(4)
C45' C46' C47' C48' -1(5)
C46' C47' C48' O3' 18(4)
C34' C33' N1' C28' 82(3)
C34' C33' N1' C29' -161(2)
C34' C33' N1' K1' -35(2)
C27' C28' N1' C33' -169(2)
C27' C28' N1' C29' 73(3)
C27' C28' N1' K1' -50(3)
C30' C29' N1' C33' 133(3)
C30' C29' N1' C28' -109(3)
C30' C29' N1' K1' 9(3)
C28' C27' N2' C25' -178.4(15)
C28' C27' N2' C26' 71(2)
C28' C27' N2' K1' -60.5(17)
C29' C30' N3' C31' 131(3)
C29' C30' N3' C32' -120(3)
C29' C30' N3' K1' 12(3)
C33' C34' N4' C36' 57(3)
C33' C34' N4' C35' -179(3)
C33' C34' N4' K1' -46(3)
C38' C37' O1' C40' 6(3)
C38' C37' O1' K1' 168(2)
C39' C40' O1' C37' -28(3)
C39' C40' O1' K1' 164.3(17)
C42' C41' O2' C44' 27(4)
C42' C41' O2' K1' 180.0(19)
C43' C44' O2' C41' -42(3)
C43' C44' O2' K1' 161.3(17)
C47' C48' O3' C45' -32(4)
C47' C48' O3' K1' 141(3)
C46' C45' O3' C48' 32(4)
C46' C45' O3' K1' -143(3)
